data_4334215
loop_
_publ_author_name
'Xiao-Yan Chen'
'George S. Goff'
'Brian L. Scott'
'Michael T. Janicke'
'Wolfgang Runde'

_publ_section_title
;
 Solid-State and Solution-State Coordination Chemistry of Lanthanide(III)
 Complexes with (Pyrazol-1-yl)acetic Acid
;
_journal_name_full 'Inorganic Chemistry'
_journal_page_first 3217
_journal_page_last 3224
_journal_paper_doi 10.1021/ic302696m
_journal_volume 52
_journal_year 2013
_chemical_formula_sum 'C15 H21 N6 Nd O9'
_chemical_formula_weight 573.62
_chemical_name_systematic
; 
 ? 
;
_space_group_IT_number 14
_symmetry_cell_setting monoclinic
_symmetry_space_group_name_Hall '-P 2yn'
_symmetry_space_group_name_H-M 'P 1 21/n 1'
_atom_sites_solution_hydrogens geom
_atom_sites_solution_primary direct
_atom_sites_solution_secondary difmap
_audit_creation_method SHELXL-97
_cell_angle_alpha 90.00
_cell_angle_beta 99.9630(10)
_cell_angle_gamma 90.00
_cell_formula_units_Z 4
_cell_length_a 9.2686(7)
_cell_length_b 15.4688(12)
_cell_length_c 14.4631(12)
_cell_measurement_temperature 140(1)
_cell_volume 2042.4(3)
_computing_cell_refinement 'SAINT+, v. 7.66a (Bruker AXS, 2009)'
_computing_data_collection 'APEX II, v. 7.0 (Bruker AXS, 2009)'
_computing_data_reduction 'SAINT+, v. 7.66a (Bruker AXS, 2009)'
_computing_molecular_graphics 'SHELXTL, v. 6.14, (Bruker AXS, 2000)'
_computing_publication_material 'SHELXTL, v. 6.14, (Bruker AXS, 2000)'
_computing_structure_refinement 'SHELXL-97 (Sheldrick, 1997)'
_computing_structure_solution 'SHELXS-97 (Sheldrick, 1990)'
_diffrn_ambient_temperature 140(1)
_diffrn_measured_fraction_theta_full 0.999
_diffrn_measured_fraction_theta_max 0.947
_diffrn_measurement_device_type 'Bruker D8 with APEXII CCD'
_diffrn_measurement_method '\w scans'
_diffrn_radiation_monochromator graphite
_diffrn_radiation_source 'fine-focus sealed tube'
_diffrn_radiation_type MoK\a
_diffrn_radiation_wavelength 0.71073
_diffrn_reflns_av_R_equivalents 0.0335
_diffrn_reflns_av_sigmaI/netI 0.0291
_diffrn_reflns_limit_h_max 12
_diffrn_reflns_limit_h_min -12
_diffrn_reflns_limit_k_max 20
_diffrn_reflns_limit_k_min -20
_diffrn_reflns_limit_l_max 19
_diffrn_reflns_limit_l_min -19
_diffrn_reflns_number 22643
_diffrn_reflns_theta_full 25.00
_diffrn_reflns_theta_max 28.31
_diffrn_reflns_theta_min 1.94
_diffrn_standards_decay_% 0
_diffrn_standards_interval_count 0
_diffrn_standards_interval_time 0
_diffrn_standards_number 0
_exptl_absorpt_coefficient_mu 2.604
_exptl_absorpt_correction_T_max 0.9030
_exptl_absorpt_correction_T_min 0.6240
_exptl_absorpt_correction_type multi-scan
_exptl_absorpt_process_details 'SADABS v. 1 (Sheldrick, 2008)'
_exptl_crystal_colour colorless
_exptl_crystal_density_diffrn 1.866
_exptl_crystal_description needle
_exptl_crystal_F_000 1140
_exptl_crystal_size_max 0.20
_exptl_crystal_size_mid 0.04
_exptl_crystal_size_min 0.04
_refine_diff_density_max 0.906
_refine_diff_density_min -0.756
_refine_diff_density_rms 0.113
_refine_ls_extinction_method none
_refine_ls_goodness_of_fit_ref 1.375
_refine_ls_hydrogen_treatment constr
_refine_ls_matrix_type full
_refine_ls_number_parameters 280
_refine_ls_number_reflns 4817
_refine_ls_number_restraints 0
_refine_ls_restrained_S_all 1.375
_refine_ls_R_factor_all 0.0345
_refine_ls_R_factor_gt 0.0258
_refine_ls_shift/su_max 0.000
_refine_ls_shift/su_mean 0.000
_refine_ls_structure_factor_coef Fsqd
_refine_ls_weighting_details 'calc w=1/[\s^2^(Fo^2^)+(0.0265P)^2^+0.0000P] where P=(Fo^2^+2Fc^2^)/3'
_refine_ls_weighting_scheme calc
_refine_ls_wR_factor_gt 0.0651
_refine_ls_wR_factor_ref 0.0676
_reflns_number_gt 4110
_reflns_number_total 4817
_reflns_threshold_expression >2sigma(I)
_cod_data_source_file ic302696m_si_001_4.cif
_cod_data_source_block apx1599
_cod_original_sg_symbol_H-M 'P 21/n'
_cod_database_code 4334215

loop_
_symmetry_equiv_pos_as_xyz
'x, y, z'
'-x+1/2, y+1/2, -z+1/2'
'-x, -y, -z'
'x-1/2, -y-1/2, z-1/2'

loop_
_atom_site_label
_atom_site_type_symbol
_atom_site_fract_x
_atom_site_fract_y
_atom_site_fract_z
_atom_site_U_iso_or_equiv
_atom_site_adp_type
_atom_site_occupancy
_atom_site_symmetry_multiplicity
_atom_site_calc_flag
_atom_site_refinement_flags
Nd1 Nd 0.260662(17) 0.007506(9) 0.479026(11) 0.00934(6) Uani 1 1 d .
N1 N 0.4858(3) 0.29944(16) 0.52073(18) 0.0129(6) Uani 1 1 d .
N2 N 0.4390(3) 0.37558(17) 0.4802(2) 0.0203(6) Uani 1 1 d .
N3 N 0.3853(3) 0.11157(16) 0.82358(18) 0.0149(6) Uani 1 1 d .
N4 N 0.3000(3) 0.18311(18) 0.8210(2) 0.0233(7) Uani 1 1 d .
N5 N -0.0304(3) 0.28615(17) 0.62820(19) 0.0151(6) Uani 1 1 d .
N6 N -0.0811(3) 0.27611(18) 0.71021(19) 0.0198(6) Uani 1 1 d .
O1 O 0.5208(2) 0.07960(13) 0.46233(15) 0.0122(4) Uani 1 1 d .
O2 O 0.3219(2) 0.15993(13) 0.44285(15) 0.0131(5) Uani 1 1 d .
O3 O 0.2220(2) -0.03897(13) 0.64439(15) 0.0135(5) Uani 1 1 d .
O4 O 0.3696(2) 0.07236(13) 0.63761(14) 0.0117(4) Uani 1 1 d .
O5 O 0.0650(2) 0.09014(14) 0.51790(15) 0.0156(5) Uani 1 1 d .
O6 O -0.1465(2) 0.13512(13) 0.55188(15) 0.0130(5) Uani 1 1 d .
O7 O 0.0716(2) 0.03047(14) 0.33591(15) 0.0150(5) Uani 1 1 d .
O8 O 0.3387(2) -0.04809(15) 0.33585(15) 0.0179(5) Uani 1 1 d .
O9 O 0.5988(2) 0.60623(14) 0.71627(16) 0.0184(5) Uani 1 1 d .
C1 C 0.4575(3) 0.15298(18) 0.4572(2) 0.0105(6) Uani 1 1 d .
C2 C 0.5532(3) 0.23376(19) 0.4712(2) 0.0149(7) Uani 1 1 d .
H2A H 0.6486 0.2191 0.5067 0.018 Uiso 1 1 calc R
H2B H 0.5670 0.2560 0.4106 0.018 Uiso 1 1 calc R
C3 C 0.3826(4) 0.4171(2) 0.5467(2) 0.0252(8) Uani 1 1 d .
H3 H 0.3418 0.4721 0.5393 0.030 Uiso 1 1 calc R
C4 C 0.3921(4) 0.3687(2) 0.6279(2) 0.0198(7) Uani 1 1 d .
H4 H 0.3603 0.3840 0.6832 0.024 Uiso 1 1 calc R
C5 C 0.4588(4) 0.2934(2) 0.6090(2) 0.0173(7) Uani 1 1 d .
H5 H 0.4812 0.2467 0.6496 0.021 Uiso 1 1 calc R
C6 C 0.3026(3) 0.02122(19) 0.6833(2) 0.0124(6) Uani 1 1 d .
C7 C 0.3187(4) 0.0311(2) 0.7890(2) 0.0188(7) Uani 1 1 d .
H7A H 0.2225 0.0271 0.8066 0.023 Uiso 1 1 calc R
H7B H 0.3775 -0.0162 0.8190 0.023 Uiso 1 1 calc R
C8 C 0.5296(4) 0.1291(2) 0.8466(2) 0.0205(7) Uani 1 1 d .
H8 H 0.6066 0.0899 0.8517 0.025 Uiso 1 1 calc R
C9 C 0.5391(4) 0.2168(3) 0.8611(3) 0.0315(10) Uani 1 1 d .
H9 H 0.6240 0.2493 0.8781 0.038 Uiso 1 1 calc R
C10 C 0.3971(5) 0.2468(2) 0.8453(2) 0.0299(9) Uani 1 1 d .
H10 H 0.3716 0.3045 0.8508 0.036 Uiso 1 1 calc R
C11 C -0.0123(3) 0.14354(19) 0.5526(2) 0.0114(6) Uani 1 1 d .
C12 C 0.0666(3) 0.22224(19) 0.6004(2) 0.0160(7) Uani 1 1 d .
H12A H 0.1341 0.2033 0.6555 0.019 Uiso 1 1 calc R
H12B H 0.1237 0.2488 0.5578 0.019 Uiso 1 1 calc R
C13 C -0.0937(4) 0.3536(2) 0.5787(2) 0.0203(7) Uani 1 1 d .
H13 H -0.0760 0.3721 0.5205 0.024 Uiso 1 1 calc R
C14 C -0.1898(4) 0.3905(2) 0.6300(2) 0.0240(8) Uani 1 1 d .
H14 H -0.2495 0.4385 0.6142 0.029 Uiso 1 1 calc R
C15 C -0.1778(4) 0.3404(2) 0.7106(2) 0.0218(7) Uani 1 1 d .
H15 H -0.2304 0.3502 0.7588 0.026 Uiso 1 1 calc R

loop_
_atom_site_aniso_label
_atom_site_aniso_U_11
_atom_site_aniso_U_22
_atom_site_aniso_U_33
_atom_site_aniso_U_23
_atom_site_aniso_U_13
_atom_site_aniso_U_12
Nd1 0.00793(9) 0.01014(9) 0.01002(9) -0.00131(6) 0.00176(6) 0.00050(6)
N1 0.0148(14) 0.0100(13) 0.0133(14) 0.0007(10) 0.0007(11) 0.0023(10)
N2 0.0325(17) 0.0117(13) 0.0172(15) 0.0021(11) 0.0058(13) 0.0074(12)
N3 0.0193(15) 0.0152(13) 0.0108(14) -0.0026(10) 0.0040(11) -0.0028(11)
N4 0.0293(17) 0.0256(16) 0.0153(16) 0.0007(12) 0.0046(13) 0.0071(13)
N5 0.0181(14) 0.0136(13) 0.0135(14) -0.0027(10) 0.0026(11) -0.0020(10)
N6 0.0258(16) 0.0214(15) 0.0125(15) 0.0009(11) 0.0044(12) 0.0019(12)
O1 0.0133(11) 0.0095(10) 0.0142(11) -0.0003(8) 0.0036(9) 0.0015(8)
O2 0.0098(11) 0.0139(11) 0.0156(12) 0.0006(9) 0.0019(9) 0.0013(8)
O3 0.0112(11) 0.0127(11) 0.0162(12) -0.0026(9) 0.0014(9) -0.0012(8)
O4 0.0120(11) 0.0118(10) 0.0115(11) -0.0007(8) 0.0031(9) -0.0002(8)
O5 0.0118(11) 0.0201(12) 0.0158(12) -0.0020(9) 0.0046(9) 0.0046(9)
O6 0.0087(11) 0.0121(10) 0.0178(12) -0.0020(8) 0.0015(9) -0.0005(8)
O7 0.0121(11) 0.0183(11) 0.0139(12) -0.0003(9) 0.0004(9) 0.0007(9)
O8 0.0124(11) 0.0280(13) 0.0136(12) -0.0070(10) 0.0032(9) -0.0015(9)
O9 0.0198(12) 0.0193(12) 0.0161(12) 0.0032(9) 0.0031(10) 0.0022(9)
C1 0.0139(16) 0.0110(14) 0.0065(15) 0.0003(11) 0.0020(12) 0.0009(11)
C2 0.0135(16) 0.0115(15) 0.0204(18) -0.0007(12) 0.0044(13) 0.0019(12)
C3 0.040(2) 0.0168(17) 0.0192(19) -0.0007(14) 0.0055(16) 0.0128(15)
C4 0.028(2) 0.0163(17) 0.0153(18) -0.0044(13) 0.0047(14) 0.0026(14)
C5 0.0237(18) 0.0158(16) 0.0119(17) 0.0038(13) 0.0015(13) 0.0020(13)
C6 0.0096(15) 0.0124(15) 0.0150(16) -0.0011(12) 0.0018(12) 0.0037(11)
C7 0.0256(19) 0.0171(16) 0.0143(17) -0.0008(13) 0.0047(14) -0.0068(14)
C8 0.0115(17) 0.038(2) 0.0114(17) -0.0032(14) 0.0017(13) -0.0049(14)
C9 0.037(2) 0.044(2) 0.0147(19) -0.0066(16) 0.0079(17) -0.0269(19)
C10 0.059(3) 0.0163(18) 0.0162(19) -0.0035(14) 0.0103(18) -0.0044(17)
C11 0.0126(16) 0.0135(15) 0.0081(15) 0.0023(11) 0.0018(12) 0.0009(11)
C12 0.0107(16) 0.0165(16) 0.0206(18) -0.0013(13) 0.0018(13) -0.0005(12)
C13 0.030(2) 0.0152(16) 0.0161(18) 0.0001(13) 0.0059(15) -0.0013(14)
C14 0.032(2) 0.0173(17) 0.0222(19) -0.0014(14) 0.0023(16) 0.0060(14)
C15 0.026(2) 0.0226(18) 0.0180(18) -0.0043(14) 0.0071(15) 0.0003(14)

loop_
_atom_type_symbol
_atom_type_description
_atom_type_scat_dispersion_real
_atom_type_scat_dispersion_imag
_atom_type_scat_source
C C 0.0033 0.0016 'International Tables Vol C Tables 4.2.6.8 and 6.1.1.4'
H H 0.0000 0.0000 'International Tables Vol C Tables 4.2.6.8 and 6.1.1.4'
N N 0.0061 0.0033 'International Tables Vol C Tables 4.2.6.8 and 6.1.1.4'
O O 0.0106 0.0060 'International Tables Vol C Tables 4.2.6.8 and 6.1.1.4'
Nd Nd -0.1943 3.0179 'International Tables Vol C Tables 4.2.6.8 and 6.1.1.4'

loop_
_geom_angle_atom_site_label_1
_geom_angle_atom_site_label_2
_geom_angle_atom_site_label_3
_geom_angle
_geom_angle_site_symmetry_1
_geom_angle_site_symmetry_3
O5 Nd1 O6 101.83(7) . 3_556
O5 Nd1 O1 146.54(7) . 3_656
O6 Nd1 O1 82.74(7) 3_556 3_656
O5 Nd1 O8 137.51(7) . .
O6 Nd1 O8 73.33(7) 3_556 .
O1 Nd1 O8 75.78(7) 3_656 .
O5 Nd1 O7 70.30(7) . .
O6 Nd1 O7 76.00(7) 3_556 .
O1 Nd1 O7 141.51(7) 3_656 .
O8 Nd1 O7 67.58(7) . .
O5 Nd1 O2 75.60(7) . .
O6 Nd1 O2 156.27(7) 3_556 .
O1 Nd1 O2 112.68(7) 3_656 .
O8 Nd1 O2 92.46(7) . .
O7 Nd1 O2 81.05(7) . .
O5 Nd1 O4 76.93(7) . .
O6 Nd1 O4 127.55(7) 3_556 .
O1 Nd1 O4 74.37(7) 3_656 .
O8 Nd1 O4 140.02(7) . .
O7 Nd1 O4 143.43(7) . .
O2 Nd1 O4 75.42(7) . .
O5 Nd1 O3 72.25(7) . .
O6 Nd1 O3 78.10(7) 3_556 .
O1 Nd1 O3 76.46(7) 3_656 .
O8 Nd1 O3 142.15(7) . .
O7 Nd1 O3 128.18(7) . .
O2 Nd1 O3 121.95(7) . .
O4 Nd1 O3 51.11(6) . .
O5 Nd1 O1 122.04(7) . .
O6 Nd1 O1 135.82(6) 3_556 .
O1 Nd1 O1 64.07(8) 3_656 .
O8 Nd1 O1 70.91(7) . .
O7 Nd1 O1 112.09(7) . .
O2 Nd1 O1 49.82(6) . .
O4 Nd1 O1 72.38(6) . .
O3 Nd1 O1 117.80(6) . .
O5 Nd1 C6 72.16(8) . .
O6 Nd1 C6 103.14(8) 3_556 .
O1 Nd1 C6 74.53(8) 3_656 .
O8 Nd1 C6 150.30(8) . .
O7 Nd1 C6 141.30(8) . .
O2 Nd1 C6 98.50(8) . .
O4 Nd1 C6 25.51(7) . .
O3 Nd1 C6 25.62(7) . .
O1 Nd1 C6 95.49(8) . .
O5 Nd1 C1 97.31(8) . .
O6 Nd1 C1 157.21(8) 3_556 .
O1 Nd1 C1 88.11(8) 3_656 .
O8 Nd1 C1 84.22(8) . .
O7 Nd1 C1 99.28(8) . .
O2 Nd1 C1 24.66(7) . .
O4 Nd1 C1 68.87(7) . .
O3 Nd1 C1 119.97(7) . .
O1 Nd1 C1 25.58(7) . .
C6 Nd1 C1 94.38(8) . .
C5 N1 N2 111.9(3) . .
C5 N1 C2 126.0(3) . .
N2 N1 C2 122.1(3) . .
C3 N2 N1 104.0(3) . .
N4 N3 C8 113.0(3) . .
N4 N3 C7 118.9(3) . .
C8 N3 C7 127.4(3) . .
C10 N4 N3 103.3(3) . .
C13 N5 N6 111.7(3) . .
C13 N5 C12 128.4(3) . .
N6 N5 C12 119.5(3) . .
C15 N6 N5 104.6(3) . .
C1 O1 Nd1 148.43(19) . 3_656
C1 O1 Nd1 87.96(17) . .
Nd1 O1 Nd1 115.93(8) 3_656 .
C1 O2 Nd1 98.23(17) . .
C6 O3 Nd1 92.36(18) . .
C6 O4 Nd1 94.04(18) . .
C11 O5 Nd1 165.1(2) . .
C11 O6 Nd1 119.51(18) . 3_556
O2 C1 O1 121.9(3) . .
O2 C1 C2 120.0(3) . .
O1 C1 C2 118.1(3) . .
O2 C1 Nd1 57.11(15) . .
O1 C1 Nd1 66.46(15) . .
C2 C1 Nd1 165.3(2) . .
N1 C2 C1 110.5(2) . .
N2 C3 C4 112.1(3) . .
C5 C4 C3 104.8(3) . .
N1 C5 C4 107.1(3) . .
O4 C6 O3 122.4(3) . .
O4 C6 C7 119.5(3) . .
O3 C6 C7 118.1(3) . .
O4 C6 Nd1 60.44(16) . .
O3 C6 Nd1 62.02(16) . .
C7 C6 Nd1 177.4(2) . .
N3 C7 C6 113.5(3) . .
N3 C8 C9 105.7(3) . .
C8 C9 C10 105.9(3) . .
N4 C10 C9 112.1(3) . .
O6 C11 O5 124.4(3) . .
O6 C11 C12 119.1(3) . .
O5 C11 C12 116.5(3) . .
N5 C12 C11 113.7(3) . .
N5 C13 C14 107.4(3) . .
C13 C14 C15 104.8(3) . .
N6 C15 C14 111.6(3) . .

loop_
_geom_bond_atom_site_label_1
_geom_bond_atom_site_label_2
_geom_bond_distance
_geom_bond_site_symmetry_2
Nd1 O5 2.365(2) .
Nd1 O6 2.454(2) 3_556
Nd1 O1 2.459(2) 3_656
Nd1 O8 2.464(2) .
Nd1 O7 2.495(2) .
Nd1 O2 2.501(2) .
Nd1 O4 2.547(2) .
Nd1 O3 2.581(2) .
Nd1 O1 2.705(2) .
Nd1 C6 2.920(3) .
Nd1 C1 2.948(3) .
N1 C5 1.347(4) .
N1 N2 1.353(3) .
N1 C2 1.446(4) .
N2 C3 1.336(4) .
N3 N4 1.357(4) .
N3 C8 1.349(4) .
N3 C7 1.439(4) .
N4 C10 1.340(5) .
N5 C13 1.342(4) .
N5 N6 1.359(4) .
N5 C12 1.439(4) .
N6 C15 1.339(4) .
O1 C1 1.274(3) .
O1 Nd1 2.459(2) 3_656
O2 C1 1.243(3) .
O3 C6 1.264(4) .
O4 C6 1.261(4) .
O5 C11 1.254(3) .
O6 C11 1.249(4) .
O6 Nd1 2.454(2) 3_556
C1 C2 1.525(4) .
C3 C4 1.382(5) .
C4 C5 1.369(4) .
C6 C7 1.518(5) .
C8 C9 1.374(5) .
C9 C10 1.376(6) .
C11 C12 1.523(4) .
C13 C14 1.378(5) .
C14 C15 1.388(5) .
